data_4035459
loop_
_publ_author_name
'Ria\~no, Iker'
'Uria, Uxue'
'Reyes, Efra\'im'
'Carrillo, Luisa'
'Vicario, Jose L.'

_publ_section_title
;
 Organocatalytic Transannular Approach to Stereodefined
 Bicyclo[3.1.0]hexanes.
;
_journal_issue 7
_journal_name_full 'The Journal of organic chemistry'
_journal_page_first 4180
_journal_page_last 4189
_journal_paper_doi 10.1021/acs.joc.8b00165
_journal_volume 83
_journal_year 2018
_chemical_absolute_configuration ad
_chemical_compound_source 'synthesis as described'
_chemical_formula_moiety 'C15 H15 Br O2'
_chemical_formula_sum 'C15 H15 Br O2'
_chemical_formula_weight 307.18
_chemical_name_systematic
;
 (1S,2R,3S,5S,6R)-6-(4-bromophenyl)-2,3-dimethyl-4-oxobicyclo[3.1.0]hexane
-1-carbaldehyde
;
_space_group_crystal_system orthorhombic
_space_group_IT_number 19
_space_group_name_Hall 'P 2ac 2ab'
_space_group_name_H-M_alt 'P 21 21 21'
_atom_sites_solution_hydrogens geom
_atom_sites_solution_primary direct
_atom_sites_solution_secondary difmap
_audit_creation_date 2018-01-15T16:25:31-00:00
_audit_creation_method 'WinGX routine CIF_UPDATE'
_cell_angle_alpha 90
_cell_angle_beta 90
_cell_angle_gamma 90
_cell_formula_units_Z 4
_cell_length_a 5.63132(6)
_cell_length_b 12.43413(10)
_cell_length_c 19.06466(16)
_cell_measurement_reflns_used 19232
_cell_measurement_temperature 100.00(10)
_cell_measurement_theta_max 76.379
_cell_measurement_theta_min 4.221
_cell_volume 1334.92(2)
_computing_cell_refinement
;
        CrysAlisPro, Agilent Technologies,
        Version 1.171.36.24 (release 03-12-2012 CrysAlis171 .NET)
        (compiled Dec  3 2012,18:21:49)
;
_computing_data_collection
;
        CrysAlisPro, Agilent Technologies,
        Version 1.171.36.24 (release 03-12-2012 CrysAlis171 .NET)
        (compiled Dec  3 2012,18:21:49)
;
_computing_data_reduction
;
        CrysAlisPro, Agilent Technologies,
        Version 1.171.36.24 (release 03-12-2012 CrysAlis171 .NET)
        (compiled Dec  3 2012,18:21:49)
;
_computing_molecular_graphics 'Olex2 (Dolomanov et al., 2009)'
_computing_publication_material 'Olex2 (Dolomanov et al., 2009)'
_computing_structure_refinement 'ShelXH-1997 (Sheldrick, 2008)'
_computing_structure_solution 'ShelXS (Sheldrick, 2008)'
_diffrn_ambient_temperature 100.00(10)
_diffrn_detector_area_resol_mean 5.2012
_diffrn_measured_fraction_theta_full 0.997
_diffrn_measured_fraction_theta_max 0.998
_diffrn_measurement_details
;
#__ type_ start__ end____ width___ exp.time_
  1 omega  -64.00   17.00   1.0000    1.0000
omega____ theta____ kappa____ phi______ frames
    -      -40.8256   77.0000 -180.0000 81

#__ type_ start__ end____ width___ exp.time_
  2 omega   18.00  114.00   1.0000    1.0000
omega____ theta____ kappa____ phi______ frames
    -       40.8256   57.0000  -30.0000 96

#__ type_ start__ end____ width___ exp.time_
  3 omega  -50.00   -5.00   1.0000    1.0000
omega____ theta____ kappa____ phi______ frames
    -      -83.0000   30.0000  150.0000 45

#__ type_ start__ end____ width___ exp.time_
  4 omega   42.00   77.00   1.0000    1.0000
omega____ theta____ kappa____ phi______ frames
    -      113.0000  -94.0000   30.0000 35

#__ type_ start__ end____ width___ exp.time_
  5 omega   66.00  108.00   1.0000    1.0000
omega____ theta____ kappa____ phi______ frames
    -      113.0000 -111.0000   90.0000 42

#__ type_ start__ end____ width___ exp.time_
  6 omega   84.00  150.00   1.0000    1.0000
omega____ theta____ kappa____ phi______ frames
    -      113.0000   30.0000  150.0000 66

#__ type_ start__ end____ width___ exp.time_
  7 omega   35.00   69.00   1.0000    1.0000
omega____ theta____ kappa____ phi______ frames
    -      113.0000  -30.0000  -60.0000 34

#__ type_ start__ end____ width___ exp.time_
  8 omega   35.00   66.00   1.0000    1.0000
omega____ theta____ kappa____ phi______ frames
    -      113.0000  -30.0000 -120.0000 31

#__ type_ start__ end____ width___ exp.time_
  9 omega   39.00   65.00   1.0000    1.0000
omega____ theta____ kappa____ phi______ frames
    -      113.0000  -30.0000  120.0000 26

#__ type_ start__ end____ width___ exp.time_
 10 omega   45.00   76.00   1.0000    1.0000
omega____ theta____ kappa____ phi______ frames
    -      113.0000  -45.0000  -90.0000 31

#__ type_ start__ end____ width___ exp.time_
 11 omega   35.00  111.00   1.0000    1.0000
omega____ theta____ kappa____ phi______ frames
    -      113.0000 -111.0000  -60.0000 76

#__ type_ start__ end____ width___ exp.time_
 12 omega   47.00   77.00   1.0000    1.0000
omega____ theta____ kappa____ phi______ frames
    -      113.0000  -45.0000  150.0000 30

#__ type_ start__ end____ width___ exp.time_
 13 omega   90.00  140.00   1.0000    1.0000
omega____ theta____ kappa____ phi______ frames
    -      113.0000   77.0000 -150.0000 50

#__ type_ start__ end____ width___ exp.time_
 14 omega -106.00   -3.00   1.0000    1.0000
omega____ theta____ kappa____ phi______ frames
    -      -40.8256  -19.0000    0.0000 103

#__ type_ start__ end____ width___ exp.time_
 15 omega   90.00  116.00   1.0000    1.0000
omega____ theta____ kappa____ phi______ frames
    -       40.8256   77.0000  -90.0000 26

#__ type_ start__ end____ width___ exp.time_
 16 omega   11.00   49.00   1.0000    1.0000
omega____ theta____ kappa____ phi______ frames
    -       40.8256   77.0000  -90.0000 38

#__ type_ start__ end____ width___ exp.time_
 17 omega  -85.00  -39.00   1.0000    1.0000
omega____ theta____ kappa____ phi______ frames
    -      -83.0000  111.0000   30.0000 46

#__ type_ start__ end____ width___ exp.time_
 18 omega  -61.00  -35.00   1.0000    1.0000
omega____ theta____ kappa____ phi______ frames
    -      -83.0000   45.0000  -30.0000 26

#__ type_ start__ end____ width___ exp.time_
 19 omega   84.00  115.00   1.0000    1.0000
omega____ theta____ kappa____ phi______ frames
    -      113.0000   61.0000 -180.0000 31

#__ type_ start__ end____ width___ exp.time_
 20 omega   60.00  114.00   1.0000    1.0000
omega____ theta____ kappa____ phi______ frames
    -      113.0000 -111.0000    0.0000 54

#__ type_ start__ end____ width___ exp.time_
 21 omega   39.00   69.00   1.0000    1.0000
omega____ theta____ kappa____ phi______ frames
    -      113.0000  -30.0000  -30.0000 30

#__ type_ start__ end____ width___ exp.time_
 22 omega   35.00   61.00   1.0000    1.0000
omega____ theta____ kappa____ phi______ frames
    -      113.0000  -30.0000   30.0000 26

#__ type_ start__ end____ width___ exp.time_
 23 omega   48.00   74.00   1.0000    1.0000
omega____ theta____ kappa____ phi______ frames
    -      113.0000  -94.0000 -120.0000 26

#__ type_ start__ end____ width___ exp.time_
 24 omega   40.00   66.00   1.0000    1.0000
omega____ theta____ kappa____ phi______ frames
    -      113.0000  -45.0000 -120.0000 26

#__ type_ start__ end____ width___ exp.time_
 25 omega   50.00   77.00   1.0000    1.0000
omega____ theta____ kappa____ phi______ frames
    -      113.0000  -45.0000    0.0000 27

#__ type_ start__ end____ width___ exp.time_
 26 omega   40.00   66.00   1.0000    1.0000
omega____ theta____ kappa____ phi______ frames
    -      113.0000  -30.0000  -90.0000 26

#__ type_ start__ end____ width___ exp.time_
 27 omega   35.00   85.00   1.0000    1.0000
omega____ theta____ kappa____ phi______ frames
    -      113.0000    0.0000  -60.0000 50

#__ type_ start__ end____ width___ exp.time_
 28 omega   97.00  149.00   1.0000    1.0000
omega____ theta____ kappa____ phi______ frames
    -      113.0000    0.0000  -60.0000 52

#__ type_ start__ end____ width___ exp.time_
 29 omega   40.00  147.00   1.0000    1.0000
omega____ theta____ kappa____ phi______ frames
    -      113.0000  -77.0000   90.0000 107

#__ type_ start__ end____ width___ exp.time_
 30 omega   50.00   77.00   1.0000    1.0000
omega____ theta____ kappa____ phi______ frames
    -      113.0000  -45.0000   90.0000 27

#__ type_ start__ end____ width___ exp.time_
 31 omega  -70.00   33.00   1.0000    1.0000
omega____ theta____ kappa____ phi______ frames
    -      -40.8256   57.0000  -60.0000 103

#__ type_ start__ end____ width___ exp.time_
 32 omega    7.00  120.00   1.0000    1.0000
omega____ theta____ kappa____ phi______ frames
    -       40.8256   77.0000   30.0000 113

#__ type_ start__ end____ width___ exp.time_
 33 omega   11.00  115.00   1.0000    1.0000
omega____ theta____ kappa____ phi______ frames
    -       40.8256   57.0000 -120.0000 104

#__ type_ start__ end____ width___ exp.time_
 34 omega    2.00   98.00   1.0000    1.0000
omega____ theta____ kappa____ phi______ frames
    -       40.8256 -125.0000   60.0000 96

#__ type_ start__ end____ width___ exp.time_
 35 omega    7.00  120.00   1.0000    1.0000
omega____ theta____ kappa____ phi______ frames
    -       40.8256   77.0000  150.0000 113

#__ type_ start__ end____ width___ exp.time_
 36 omega   55.00  117.00   1.0000    1.0000
omega____ theta____ kappa____ phi______ frames
    -       40.8256  154.0000  119.0000 62

#__ type_ start__ end____ width___ exp.time_
 37 omega -162.00  -49.00   1.0000    1.0000
omega____ theta____ kappa____ phi______ frames
    -      -83.0000  -77.0000  -30.0000 113

#__ type_ start__ end____ width___ exp.time_
 38 omega -162.00  -49.00   1.0000    1.0000
omega____ theta____ kappa____ phi______ frames
    -      -83.0000  -77.0000 -150.0000 113

#__ type_ start__ end____ width___ exp.time_
 39 omega -162.00  -49.00   1.0000    1.0000
omega____ theta____ kappa____ phi______ frames
    -      -83.0000  -77.0000  -90.0000 113

#__ type_ start__ end____ width___ exp.time_
 40 omega -162.00  -49.00   1.0000    1.0000
omega____ theta____ kappa____ phi______ frames
    -      -83.0000  -77.0000   30.0000 113

#__ type_ start__ end____ width___ exp.time_
 41 omega -162.00  -49.00   1.0000    1.0000
omega____ theta____ kappa____ phi______ frames
    -      -83.0000  -77.0000   90.0000 113

#__ type_ start__ end____ width___ exp.time_
 42 omega -162.00  -49.00   1.0000    1.0000
omega____ theta____ kappa____ phi______ frames
    -      -83.0000  -77.0000  150.0000 113

#__ type_ start__ end____ width___ exp.time_
 43 omega   35.00   69.00   1.0000    1.0000
omega____ theta____ kappa____ phi______ frames
    -      113.0000  -30.0000 -180.0000 34

#__ type_ start__ end____ width___ exp.time_
 44 omega   82.00  158.00   1.0000    1.0000
omega____ theta____ kappa____ phi______ frames
    -      113.0000   30.0000   60.0000 76

#__ type_ start__ end____ width___ exp.time_
 45 omega   35.00   69.00   1.0000    1.0000
omega____ theta____ kappa____ phi______ frames
    -      113.0000  -30.0000   60.0000 34

#__ type_ start__ end____ width___ exp.time_
 46 omega   38.00   77.00   1.0000    1.0000
omega____ theta____ kappa____ phi______ frames
    -      113.0000  -45.0000   30.0000 39

#__ type_ start__ end____ width___ exp.time_
 47 omega   83.00  158.00   1.0000    1.0000
omega____ theta____ kappa____ phi______ frames
    -      113.0000   61.0000    0.0000 75

#__ type_ start__ end____ width___ exp.time_
 48 omega   85.00  158.00   1.0000    1.0000
omega____ theta____ kappa____ phi______ frames
    -      113.0000   45.0000   90.0000 73

#__ type_ start__ end____ width___ exp.time_
 49 omega   35.00  116.00   1.0000    1.0000
omega____ theta____ kappa____ phi______ frames
    -      113.0000 -111.0000 -180.0000 81

#__ type_ start__ end____ width___ exp.time_
 50 omega   79.00  158.00   1.0000    1.0000
omega____ theta____ kappa____ phi______ frames
    -      113.0000   77.0000 -180.0000 79

#__ type_ start__ end____ width___ exp.time_
 51 omega   79.00  158.00   1.0000    1.0000
omega____ theta____ kappa____ phi______ frames
    -      113.0000   77.0000 -120.0000 79

#__ type_ start__ end____ width___ exp.time_
 52 omega   35.00   82.00   1.0000    1.0000
omega____ theta____ kappa____ phi______ frames
    -      113.0000 -111.0000    0.0000 47

#__ type_ start__ end____ width___ exp.time_
 53 omega   82.00  158.00   1.0000    1.0000
omega____ theta____ kappa____ phi______ frames
    -      113.0000   30.0000  -30.0000 76
;
_diffrn_measurement_device_type 'SuperNova, Single source at offset), Atlas'
_diffrn_measurement_method '\w scans'
_diffrn_orient_matrix_UB_11 0.0677437
_diffrn_orient_matrix_UB_12 -0.1182361
_diffrn_orient_matrix_UB_13 -0.0135652
_diffrn_orient_matrix_UB_21 0.0428739
_diffrn_orient_matrix_UB_22 -0.0163029
_diffrn_orient_matrix_UB_23 0.0791173
_diffrn_orient_matrix_UB_31 -0.2614542
_diffrn_orient_matrix_UB_32 -0.033295
_diffrn_orient_matrix_UB_33 0.0094647
_diffrn_radiation_monochromator mirror
_diffrn_radiation_type CuK\a
_diffrn_radiation_wavelength 1.54184
_diffrn_reflns_av_R_equivalents 0.0383
_diffrn_reflns_limit_h_max 6
_diffrn_reflns_limit_h_min -7
_diffrn_reflns_limit_k_max 15
_diffrn_reflns_limit_k_min -15
_diffrn_reflns_limit_l_max 23
_diffrn_reflns_limit_l_min -24
_diffrn_reflns_number 26470
_diffrn_reflns_theta_full 76.5
_diffrn_reflns_theta_max 76.5
_diffrn_reflns_theta_min 4.25
_diffrn_source 'SuperNova (Cu) X-ray Source'
_exptl_absorpt_coefficient_mu 4.125
_exptl_absorpt_correction_T_max 0.853
_exptl_absorpt_correction_T_min 0.467
_exptl_absorpt_correction_type analytical
_exptl_absorpt_process_details
;
        CrysAlisPro, Agilent Technologies,
        Version 1.171.36.24 (release 03-12-2012 CrysAlis171 .NET)
        (compiled Dec  3 2012,18:21:49)
Analytical numeric absorption correction using a multifaceted crystal
                        model based on expressions derived by R.C. Clark & J.S.
        (Clark, R. C. & Reid, J. S. (1995). Acta Cryst. A51, 887-897)
;
_exptl_crystal_colour colourless
_exptl_crystal_density_diffrn 1.528
_exptl_crystal_density_method 'not measured'
_exptl_crystal_description needle
_exptl_crystal_F_000 624
_exptl_crystal_size_max 0.3033
_exptl_crystal_size_mid 0.1221
_exptl_crystal_size_min 0.0394
_refine_diff_density_max 0.327
_refine_diff_density_min -0.28
_refine_diff_density_rms 0.046
_refine_ls_abs_structure_details 'Flack H D (1983), Acta Cryst. A39, 876-881'
_refine_ls_abs_structure_Flack -0.018(12)
_refine_ls_extinction_method none
_refine_ls_goodness_of_fit_ref 1.094
_refine_ls_hydrogen_treatment constr
_refine_ls_matrix_type full
_refine_ls_number_parameters 165
_refine_ls_number_reflns 2776
_refine_ls_number_restraints 0
_refine_ls_restrained_S_all 1.094
_refine_ls_R_factor_all 0.0179
_refine_ls_R_factor_gt 0.0174
_refine_ls_shift/su_max 0.001
_refine_ls_shift/su_mean 0
_refine_ls_structure_factor_coef Fsqd
_refine_ls_weighting_details 'calc w=1/[\s^2^(Fo^2^)+(0.0250P)^2^+0.2810P] where P=(Fo^2^+2Fc^2^)/3'
_refine_ls_weighting_scheme calc
_refine_ls_wR_factor_gt 0.0451
_refine_ls_wR_factor_ref 0.0454
_reflns_number_gt 2741
_reflns_number_total 2776
_reflns_threshold_expression >2sigma(I)
_cod_data_source_file jo8b00165_si_002.cif
_cod_data_source_block a20150363_ir845b
_cod_database_code 4035459

loop_
_space_group_symop_id
_space_group_symop_operation_xyz
1 'x, y, z'
2 '-x+1/2, -y, z+1/2'
3 'x+1/2, -y+1/2, -z'
4 '-x, y+1/2, -z+1/2'

loop_
_atom_site_label
_atom_site_type_symbol
_atom_site_fract_x
_atom_site_fract_y
_atom_site_fract_z
_atom_site_U_iso_or_equiv
_atom_site_adp_type
_atom_site_occupancy
_atom_site_calc_flag
Br1 Br -0.02314(3) 0.896347(12) 0.419970(9) 0.02258(6) Uani 1 d
C15 C -0.0114(3) 0.39161(12) 0.28772(8) 0.0190(3) Uani 1 d
H15 H 0.0303 0.3975 0.2396 0.023 Uiso 1 calc
C9 C 0.1083(3) 0.32690(11) 0.41304(8) 0.0151(3) Uani 1 d
H9 H -0.056 0.3412 0.4307 0.018 Uiso 1 calc
O1 O 0.1686(2) 0.16384(9) 0.47805(6) 0.0209(3) Uani 1 d
C13 C 0.5229(3) 0.09063(13) 0.37804(10) 0.0272(4) Uani 1 d
H13A H 0.5979 0.0735 0.4231 0.041 Uiso 1 calc
H13B H 0.6397 0.0829 0.3403 0.041 Uiso 1 calc
H13C H 0.3901 0.0413 0.3698 0.041 Uiso 1 calc
C5 C -0.0243(3) 0.56382(12) 0.43186(7) 0.0174(3) Uani 1 d
H5 H -0.1272 0.5102 0.4502 0.021 Uiso 1 calc
C1 C 0.0651(3) 0.74897(12) 0.41090(8) 0.0173(3) Uani 1 d
O2 O -0.2051(2) 0.42245(9) 0.30471(6) 0.0230(3) Uani 1 d
C3 C 0.3364(3) 0.61394(13) 0.37328(8) 0.0187(3) Uani 1 d
H3 H 0.4811 0.5943 0.3511 0.022 Uiso 1 calc
C4 C 0.1873(3) 0.53367(12) 0.39939(8) 0.0145(3) Uani 1 d
C6 C -0.0858(3) 0.67189(13) 0.43769(8) 0.0182(3) Uani 1 d
H6 H -0.23 0.6923 0.4598 0.022 Uiso 1 calc
C7 C 0.2683(3) 0.41969(12) 0.39259(8) 0.0154(3) Uani 1 d
H7 H 0.4403 0.4081 0.4033 0.019 Uiso 1 calc
C14 C 0.1791(4) 0.17025(14) 0.27090(9) 0.0246(4) Uani 1 d
H14A H 0.0472 0.1466 0.3007 0.037 Uiso 1 calc
H14B H 0.2783 0.1083 0.2587 0.037 Uiso 1 calc
H14C H 0.116 0.2028 0.2279 0.037 Uiso 1 calc
C2 C 0.2767(3) 0.72233(13) 0.37913(8) 0.0200(3) Uani 1 d
H2 H 0.3796 0.7766 0.3616 0.024 Uiso 1 calc
C8 C 0.1680(3) 0.34503(12) 0.33586(8) 0.0149(3) Uani 1 d
C12 C 0.2311(3) 0.22492(13) 0.43157(8) 0.0171(3) Uani 1 d
C10 C 0.3286(3) 0.25328(12) 0.31050(8) 0.0166(3) Uani 1 d
H10 H 0.4588 0.2816 0.28 0.02 Uiso 1 calc
C11 C 0.4314(3) 0.20573(13) 0.37955(8) 0.0190(3) Uani 1 d
H11 H 0.567 0.2527 0.394 0.023 Uiso 1 calc

loop_
_atom_site_aniso_label
_atom_site_aniso_U_11
_atom_site_aniso_U_22
_atom_site_aniso_U_33
_atom_site_aniso_U_23
_atom_site_aniso_U_13
_atom_site_aniso_U_12
Br1 0.03110(10) 0.01495(8) 0.02168(8) 0.00022(6) 0.00103(7) 0.00653(7)
C15 0.0250(8) 0.0157(7) 0.0163(6) 0.0010(5) -0.0022(6) -0.0022(9)
C9 0.0149(7) 0.0158(7) 0.0147(7) 0.0011(6) 0.0010(6) 0.0013(6)
O1 0.0256(7) 0.0182(6) 0.0189(6) 0.0041(4) -0.0026(5) 0.0004(5)
C13 0.0247(9) 0.0197(7) 0.0373(9) 0.0013(7) 0.0057(8) 0.0063(8)
C5 0.0165(8) 0.0170(7) 0.0186(7) -0.0010(5) 0.0021(6) -0.0026(6)
C1 0.0213(8) 0.0153(7) 0.0153(6) -0.0012(5) -0.0033(6) 0.0031(6)
O2 0.0187(7) 0.0211(6) 0.0292(6) 0.0044(5) -0.0051(5) -0.0001(5)
C3 0.0153(8) 0.0188(8) 0.0219(7) -0.0024(6) 0.0024(6) 0.0012(7)
C4 0.0145(8) 0.0145(7) 0.0144(7) -0.0018(5) -0.0024(6) 0.0003(6)
C6 0.0151(8) 0.0212(8) 0.0184(7) -0.0028(6) 0.0020(6) 0.0033(6)
C7 0.0156(8) 0.0149(7) 0.0158(6) -0.0020(5) -0.0005(6) 0.0002(6)
C14 0.0286(10) 0.0216(8) 0.0235(8) -0.0063(7) -0.0009(7) -0.0030(7)
C2 0.0197(9) 0.0179(8) 0.0225(7) 0.0010(6) 0.0006(7) -0.0019(7)
C8 0.0147(8) 0.0144(7) 0.0156(7) -0.0001(6) 0.0000(6) -0.0009(6)
C12 0.0174(8) 0.0172(7) 0.0167(7) -0.0015(6) -0.0042(6) -0.0001(6)
C10 0.0170(8) 0.0152(7) 0.0177(7) -0.0017(6) 0.0031(6) -0.0015(6)
C11 0.0159(8) 0.0176(7) 0.0235(7) -0.0013(6) 0.0002(6) 0.0022(6)

loop_
_atom_type_symbol
_atom_type_description
_atom_type_scat_dispersion_real
_atom_type_scat_dispersion_imag
_atom_type_scat_source
C C 0.0181 0.0091 'International Tables Vol C Tables 4.2.6.8 and 6.1.1.4'
H H 0 0 'International Tables Vol C Tables 4.2.6.8 and 6.1.1.4'
O O 0.0492 0.0322 'International Tables Vol C Tables 4.2.6.8 and 6.1.1.4'
Br Br -0.6763 1.2805 'International Tables Vol C Tables 4.2.6.8 and 6.1.1.4'

loop_
_exptl_crystal_face_index_h
_exptl_crystal_face_index_k
_exptl_crystal_face_index_l
_exptl_crystal_face_perp_dist
-3 3 2 0.1147
0 -8 -1 0.0628
4 1 -2 0.1468
0 8 1 0.0592
0 -1 12 0.038
0 1 -12 0.0014
-3 -5 0 0.1312

loop_
_geom_angle_atom_site_label_1
_geom_angle_atom_site_label_2
_geom_angle_atom_site_label_3
_geom_angle
O2 C15 C8 125.21(14)
C7 C9 C8 60.56(10)
C12 C9 C7 115.71(13)
C12 C9 C8 104.64(12)
C6 C5 C4 120.52(15)
C6 C1 Br1 118.28(12)
C2 C1 Br1 119.78(12)
C2 C1 C6 121.94(14)
C2 C3 C4 121.19(15)
C5 C4 C3 118.68(14)
C5 C4 C7 123.68(14)
C3 C4 C7 117.61(14)
C1 C6 C5 119.20(15)
C9 C7 C8 60.07(10)
C4 C7 C9 121.21(14)
C4 C7 C8 121.52(14)
C1 C2 C3 118.46(15)
C15 C8 C9 120.31(14)
C15 C8 C7 116.83(13)
C15 C8 C10 119.81(13)
C9 C8 C7 59.37(9)
C9 C8 C10 108.90(12)
C7 C8 C10 117.08(14)
C9 C12 C11 108.89(13)
O1 C12 C9 124.73(15)
O1 C12 C11 126.19(15)
C14 C10 C8 109.42(14)
C14 C10 C11 111.45(13)
C8 C10 C11 103.61(12)
C13 C11 C10 117.89(14)
C12 C11 C13 114.28(14)
C12 C11 C10 102.50(13)

loop_
_geom_bond_atom_site_label_1
_geom_bond_atom_site_label_2
_geom_bond_distance
Br1 C1 1.9066(15)
C15 O2 1.201(2)
C15 C8 1.482(2)
C9 C7 1.515(2)
C9 C8 1.526(2)
C9 C12 1.487(2)
O1 C12 1.2190(19)
C13 C11 1.521(2)
C5 C4 1.394(2)
C5 C6 1.392(2)
C1 C6 1.379(2)
C1 C2 1.377(2)
C3 C4 1.396(2)
C3 C2 1.393(2)
C4 C7 1.494(2)
C7 C8 1.533(2)
C14 C10 1.531(2)
C8 C10 1.534(2)
C12 C11 1.521(2)
C10 C11 1.555(2)
